data_7229661
loop_
_publ_author_name
'Zhao, Hong-Wu'
'Zhao, Yu-Di'
'Liu, Yue-Yang'
'Zhao, Li-Jiao'
'Song, Xiu-Qing'
'Chen, Xiao-Qin'
'Pang, Hai-Liang'
'Du, Juan'
'Feng, Ning-Ning'

_publ_section_title
;
 1,3-Dipolar [3 + 3] cycloaddition of \a-halohydroxamate-based azaoxyallyl
 cations with hydrazonoyl chloride-derived nitrile imines
;
_journal_issue 87
_journal_name_full 'RSC Advances'
_journal_page_first 55106
_journal_paper_doi 10.1039/C7RA09766B
_journal_volume 7
_journal_year 2017
_chemical_formula_moiety 'C24 H22 Cl N3 O2'
_chemical_formula_sum 'C24 H22 Cl N3 O2'
_chemical_formula_weight 419.89
_chemical_name_systematic
;
 ? 
;
_space_group_crystal_system triclinic
_space_group_IT_number 2
_space_group_name_Hall '-P 1'
_space_group_name_H-M_alt 'P -1'
_symmetry_space_group_name_Hall '-P 1'
_symmetry_space_group_name_H-M 'P -1'
_atom_sites_solution_hydrogens geom
_atom_sites_solution_primary direct
_audit_creation_date 2016-11-22
_audit_creation_method
;
Olex2 1.2
(compiled 2016.11.07 svn.r3352 for OlexSys, GUI svn.r5261)
;
_audit_update_record
;
2017-03-07 deposited with the CCDC.
2017-11-29 downloaded from the CCDC.
;
_cell_angle_alpha 96.881(4)
_cell_angle_beta 92.036(2)
_cell_angle_gamma 109.013(5)
_cell_formula_units_Z 2
_cell_length_a 7.9332(14)
_cell_length_b 10.9116(18)
_cell_length_c 12.9665(19)
_cell_measurement_reflns_used 3098
_cell_measurement_temperature 113
_cell_measurement_theta_max 27.5
_cell_measurement_theta_min 3.0
_cell_volume 1050.2(3)
_computing_cell_refinement
;
CrystalClear-SM Expert 2.1 b42 (Rigaku, 2015)
;
_computing_data_collection
;
CrystalClear-SM Expert 2.1 b42 (Rigaku, 2015)
;
_computing_data_reduction
;
CrystalClear-SM Expert 2.1 b42 (Rigaku, 2015)
;
_computing_molecular_graphics 'Olex2 (Dolomanov et al., 2009)'
_computing_publication_material 'Olex2 (Dolomanov et al., 2009)'
_computing_structure_refinement 'ShelXL (Sheldrick, 2015)'
_computing_structure_solution 'ShelXS (Sheldrick, 2008)'
_diffrn_ambient_temperature 113
_diffrn_detector PILT
_diffrn_detector_area_resol_mean 5.8140
_diffrn_measured_fraction_theta_full 0.990
_diffrn_measured_fraction_theta_max 0.980
_diffrn_measurement_details
;
scan:
    Number of images: 360
               Slice: -105.0000 - 75.0000
         Image width: 0.5000
            Exp time: 5.0000
       Rotation axis: Omega
               Omega: 0.0000
                 Chi: 45.0000
                 Phi: 0.0000
                 XTD: 44.9819
              2theta: -15.0868
scan:
    Number of images: 360
               Slice: -105.0000 - 75.0000
         Image width: 0.5000
            Exp time: 5.0000
       Rotation axis: Omega
               Omega: 0.0000
                 Chi: 45.0000
                 Phi: 90.0000
                 XTD: 44.9819
              2theta: -15.0868
scan:
    Number of images: 360
               Slice: -105.0000 - 75.0000
         Image width: 0.5000
            Exp time: 5.0000
       Rotation axis: Omega
               Omega: 0.0000
                 Chi: 45.0000
                 Phi: 180.0000
                 XTD: 44.9819
              2theta: -15.0868
;
_diffrn_measurement_device
;
AFC10: Fixed Chi 2 circle
;
_diffrn_measurement_device_type 'Rigaku Pilatus 200K'
_diffrn_measurement_method '\w scans'
_diffrn_measurement_specimen_support Fiber
_diffrn_orient_matrix_type d*Trek
_diffrn_orient_matrix_UB_11 0.098887
_diffrn_orient_matrix_UB_12 0.023691
_diffrn_orient_matrix_UB_13 -0.086883
_diffrn_orient_matrix_UB_21 0.086068
_diffrn_orient_matrix_UB_22 -0.005770
_diffrn_orient_matrix_UB_23 0.046263
_diffrn_orient_matrix_UB_31 0.014541
_diffrn_orient_matrix_UB_32 -0.075355
_diffrn_orient_matrix_UB_33 -0.013525
_diffrn_radiation_monochromator Confocal
_diffrn_radiation_type MoK\a
_diffrn_radiation_wavelength 0.71073
_diffrn_reflns_av_R_equivalents 0.0248
_diffrn_reflns_av_unetI/netI 0.0237
_diffrn_reflns_Laue_measured_fraction_full 0.990
_diffrn_reflns_Laue_measured_fraction_max 0.980
_diffrn_reflns_limit_h_max 10
_diffrn_reflns_limit_h_min -10
_diffrn_reflns_limit_k_max 14
_diffrn_reflns_limit_k_min -13
_diffrn_reflns_limit_l_max 16
_diffrn_reflns_limit_l_min -16
_diffrn_reflns_number 13555
_diffrn_reflns_point_group_measured_fraction_full 0.990
_diffrn_reflns_point_group_measured_fraction_max 0.980
_diffrn_reflns_theta_full 25.000
_diffrn_reflns_theta_max 27.517
_diffrn_reflns_theta_min 3.042
_diffrn_source 'Rotating Anode'
_diffrn_source_current 24.0
_diffrn_source_power 1.2
_diffrn_source_voltage 50.0
_exptl_absorpt_coefficient_mu 0.208
_exptl_absorpt_correction_T_max 1.000
_exptl_absorpt_correction_T_min 0.673
_exptl_absorpt_correction_type multi-scan
_exptl_absorpt_process_details 'REQAB (Rigaku, 1998)'
_exptl_crystal_colour Colorless
_exptl_crystal_density_diffrn 1.328
_exptl_crystal_density_method "'not measured'"
_exptl_crystal_description Prism
_exptl_crystal_F_000 440
_exptl_crystal_preparation Fiber
_exptl_crystal_size_max 0.2
_exptl_crystal_size_mid 0.18
_exptl_crystal_size_min 0.14
_refine_diff_density_max 0.296
_refine_diff_density_min -0.291
_refine_diff_density_rms 0.041
_refine_ls_extinction_method none
_refine_ls_goodness_of_fit_ref 1.027
_refine_ls_hydrogen_treatment constr
_refine_ls_matrix_type full
_refine_ls_number_parameters 313
_refine_ls_number_reflns 4737
_refine_ls_number_restraints 84
_refine_ls_restrained_S_all 1.037
_refine_ls_R_factor_all 0.0399
_refine_ls_R_factor_gt 0.0334
_refine_ls_shift/su_max 0.001
_refine_ls_shift/su_mean 0.000
_refine_ls_structure_factor_coef Fsqd
_refine_ls_weighting_details 'w=1/[\s^2^(Fo^2^)+(0.0444P)^2^+0.3363P] where P=(Fo^2^+2Fc^2^)/3'
_refine_ls_weighting_scheme calc
_refine_ls_wR_factor_gt 0.0867
_refine_ls_wR_factor_ref 0.0905
_reflns_Friedel_coverage 0.000
_reflns_number_gt 4106
_reflns_number_total 4737
_reflns_threshold_expression 'I > 2\s(I)'
_cod_data_source_file c7ra09766b2.cif
_cod_data_source_block shelx
_cod_depositor_comments
;
The following automatic conversions were performed:

'_exptl_absorpt_correction_type' value 'Multi-scan' changed to
'multi-scan' according to
/home/data/users/saulius/crontab/automatic-downloads/rss-feeds/RSC/lib/dictionaries/cif_core.dic
dictionary named 'cif_core.dic' version 2.4.2 from 2011-04-26.

Automatic conversion script
Id: cif_fix_values 4973 2017-02-22 13:04:09Z antanas 
;
_cod_database_code 7229661
_shelx_space_group_comment
;
The symmetry employed for this shelxl refinement is uniquely defined
by the following loop, which should always be used as a source of
symmetry information in preference to the above space-group names.
They are only intended as comments.
;
_shelx_estimated_absorpt_t_max 0.971
_shelx_estimated_absorpt_t_min 0.960
_olex2_refinement_description
;
1. Fixed Uiso
 At 1.2 times of:
  All C(H) groups, All C(H,H) groups
 At 1.5 times of:
  All C(H,H,H) groups
2. Uiso/Uaniso restraints and constraints
Uanis(C18) \\sim Ueq, Uanis(C18') \\sim Ueq: with sigma of 0.005 and sigma for
terminal atoms of 0.02
Uanis(C19) \\sim Ueq, Uanis(C20) \\sim Ueq, Uanis(C21) \\sim Ueq, Uanis(C22)
\\sim Ueq, Uanis(C23) \\sim Ueq, Uanis(C24) \\sim Ueq: with sigma of 0.01 and
sigma for terminal atoms of 0.02
Uanis(C19') \\sim Ueq, Uanis(C20') \\sim Ueq, Uanis(C21') \\sim Ueq,
Uanis(C22') \\sim Ueq, Uanis(C23') \\sim Ueq, Uanis(C24') \\sim Ueq: with sigma
of 0.01 and sigma for terminal atoms of 0.02
3. Others
 Sof(C19')=Sof(C20')=Sof(H20')=Sof(C21')=Sof(H21')=Sof(C22')=Sof(H22')=
 Sof(C23')=Sof(H23')=Sof(C24')=Sof(H24')=1-FVAR(1)
 Sof(C18')=Sof(H18A)=Sof(H18B)=Sof(C18)=Sof(H18C)=Sof(H18D)=Sof(C19)=Sof(C20)=
 Sof(H20)=Sof(C21)=Sof(H21)=Sof(C22)=Sof(H22)=Sof(C23)=Sof(H23)=Sof(C24)=
 Sof(H24)=FVAR(1)
4.a Secondary CH2 refined with riding coordinates:
 C18'(H18A,H18B), C18(H18C,H18D)
4.b Aromatic/amide H refined with riding coordinates:
 C3(H3), C4(H4), C5(H5), C7(H7), C9(H9), C10(H10), C11(H11), C12(H12),
 C13(H13), C20'(H20'), C21'(H21'), C22'(H22'), C23'(H23'), C24'(H24'), C20(H20),
  C21(H21), C22(H22), C23(H23), C24(H24)
4.c Fitted hexagon refined as free rotating group:
 C19'(C20',C21',C22',C23',C24'), C19(C20,C21,C22,C23,C24)
4.d Idealised Me refined as rotating group:
 C15(H15A,H15B,H15C), C16(H16A,H16B,H16C)
;
_shelx_shelxl_version_number 2014/8
_olex2_submission_special_instructions 'No special instructions were received'

loop_
_space_group_symop_operation_xyz
'x, y, z'
'-x, -y, -z'

loop_
_atom_site_label
_atom_site_type_symbol
_atom_site_fract_x
_atom_site_fract_y
_atom_site_fract_z
_atom_site_U_iso_or_equiv
_atom_site_adp_type
_atom_site_occupancy
_atom_site_site_symmetry_order
_atom_site_calc_flag
_atom_site_refinement_flags_posn
_atom_site_refinement_flags_adp
_atom_site_refinement_flags_occupancy
_atom_site_disorder_assembly
_atom_site_disorder_group
Cl1 Cl -0.00921(5) 0.44262(3) 0.13363(3) 0.03414(11) Uani 1 1 d . . . . .
O1 O 0.32384(11) 0.13804(7) 0.25166(6) 0.01992(18) Uani 1 1 d . . . . .
O2 O 0.12247(11) -0.07965(8) 0.16245(7) 0.02091(18) Uani 1 1 d . . . . .
N1 N 0.55284(13) 0.26201(9) 0.38025(7) 0.0176(2) Uani 1 1 d . . . . .
N2 N 0.59611(13) 0.14927(9) 0.38957(7) 0.0169(2) Uani 1 1 d . . . . .
N3 N 0.29494(13) -0.07673(10) 0.19812(8) 0.0210(2) Uani 1 1 d . . . . .
C1 C 0.42465(15) 0.25199(10) 0.31428(8) 0.0166(2) Uani 1 1 d . . . . .
C2 C 0.36342(15) 0.36356(11) 0.30256(8) 0.0168(2) Uani 1 1 d . . . . .
C3 C 0.44797(16) 0.48365(11) 0.36484(9) 0.0211(2) Uani 1 1 d . . . . .
H3 H 0.5484 0.4938 0.4113 0.025 Uiso 1 1 calc R . . . .
C4 C 0.38647(17) 0.58789(12) 0.35935(9) 0.0237(3) Uani 1 1 d . . . . .
H4 H 0.4427 0.6682 0.4036 0.028 Uiso 1 1 calc R . . . .
C5 C 0.24270(17) 0.57597(12) 0.28948(10) 0.0232(2) Uani 1 1 d . . . . .
H5 H 0.1996 0.6471 0.2855 0.028 Uiso 1 1 calc R . . . .
C6 C 0.16438(16) 0.45772(11) 0.22597(9) 0.0205(2) Uani 1 1 d . . . . .
C7 C 0.22052(15) 0.35042(11) 0.23135(9) 0.0179(2) Uani 1 1 d . . . . .
H7 H 0.1629 0.2700 0.1875 0.022 Uiso 1 1 calc R . . . .
C8 C 0.76336(15) 0.18354(11) 0.45257(8) 0.0178(2) Uani 1 1 d . . . . .
C9 C 0.78301(16) 0.09948(12) 0.52126(9) 0.0218(2) Uani 1 1 d . . . . .
H9 H 0.6884 0.0204 0.5253 0.026 Uiso 1 1 calc R . . . .
C10 C 0.94131(17) 0.13138(13) 0.58389(10) 0.0265(3) Uani 1 1 d . . . . .
H10 H 0.9553 0.0732 0.6298 0.032 Uiso 1 1 calc R . . . .
C11 C 1.07907(17) 0.24777(14) 0.57967(10) 0.0276(3) Uani 1 1 d . . . . .
H11 H 1.1869 0.2695 0.6228 0.033 Uiso 1 1 calc R . . . .
C12 C 1.05845(17) 0.33235(13) 0.51204(10) 0.0266(3) Uani 1 1 d . . . . .
H12 H 1.1521 0.4124 0.5094 0.032 Uiso 1 1 calc R . . . .
C13 C 0.90160(16) 0.30055(12) 0.44822(9) 0.0213(2) Uani 1 1 d . . . . .
H13 H 0.8885 0.3584 0.4017 0.026 Uiso 1 1 calc R . . . .
C14 C 0.57921(15) 0.06273(11) 0.28775(9) 0.0183(2) Uani 1 1 d . . . . .
C15 C 0.60927(17) -0.06451(12) 0.30499(10) 0.0252(3) Uani 1 1 d . . . . .
H15A H 0.7342 -0.0458 0.3302 0.038 Uiso 1 1 calc GR . . . .
H15B H 0.5825 -0.1240 0.2391 0.038 Uiso 1 1 calc GR . . . .
H15C H 0.5305 -0.1056 0.3567 0.038 Uiso 1 1 calc GR . . . .
C16 C 0.70993(16) 0.13363(13) 0.21202(9) 0.0239(3) Uani 1 1 d . . . . .
H16A H 0.6885 0.2149 0.2015 0.036 Uiso 1 1 calc GR . . . .
H16B H 0.6914 0.0770 0.1450 0.036 Uiso 1 1 calc GR . . . .
H16C H 0.8331 0.1540 0.2413 0.036 Uiso 1 1 calc GR . . . .
C17 C 0.38834(15) 0.03532(11) 0.24451(9) 0.0175(2) Uani 1 1 d . . . . .
C18' C 0.0299(8) -0.2099(6) 0.1151(5) 0.0561(17) Uani 0.499(3) 1 d . U P A 2
H18A H 0.0357 -0.2712 0.1646 0.067 Uiso 0.499(3) 1 calc R . P A 2
H18B H 0.0897 -0.2300 0.0528 0.067 Uiso 0.499(3) 1 calc R . P A 2
C19' C -0.1601(5) -0.2302(7) 0.0842(6) 0.0291(17) Uani 0.501(3) 1 d . U P A 2
C20' C -0.2954(7) -0.3385(5) 0.1082(5) 0.0281(11) Uani 0.501(3) 1 d G U P A 2
H20' H -0.2667 -0.3996 0.1459 0.034 Uiso 0.501(3) 1 calc R . P A 2
C21' C -0.4726(6) -0.3574(4) 0.0773(4) 0.0338(13) Uani 0.501(3) 1 d G U P A 2
H21' H -0.5651 -0.4315 0.0937 0.041 Uiso 0.501(3) 1 calc R . P A 2
C22' C -0.5146(5) -0.2681(5) 0.0223(4) 0.0337(12) Uani 0.501(3) 1 d G U P A 2
H22' H -0.6357 -0.2810 0.0011 0.040 Uiso 0.501(3) 1 calc R . P A 2
C23' C -0.3793(7) -0.1598(4) -0.0018(4) 0.0311(11) Uani 0.501(3) 1 d G U P A 2
H23' H -0.4079 -0.0987 -0.0394 0.037 Uiso 0.501(3) 1 calc R . P A 2
C24' C -0.2020(6) -0.1408(5) 0.0291(5) 0.0348(16) Uani 0.501(3) 1 d G U P A 2
H24' H -0.1095 -0.0668 0.0127 0.042 Uiso 0.501(3) 1 calc R . P A 2
C18 C 0.0504(6) -0.1939(4) 0.0830(2) 0.0132(7) Uani 0.499(3) 1 d . U P A 1
H18C H 0.0800 -0.2691 0.1044 0.016 Uiso 0.499(3) 1 calc R . P A 1
H18D H 0.1020 -0.1748 0.0160 0.016 Uiso 0.499(3) 1 calc R . P A 1
C19 C -0.1514(4) -0.2257(6) 0.0713(5) 0.0167(12) Uani 0.499(3) 1 d . U P A 1
C20 C -0.2533(6) -0.3310(5) 0.1179(5) 0.0237(10) Uani 0.499(3) 1 d G U P A 1
H20 H -0.1960 -0.3759 0.1577 0.028 Uiso 0.499(3) 1 calc R . P A 1
C21 C -0.4389(6) -0.3704(4) 0.1062(3) 0.0287(10) Uani 0.499(3) 1 d G U P A 1
H21 H -0.5085 -0.4423 0.1380 0.034 Uiso 0.499(3) 1 calc R . P A 1
C22 C -0.5226(4) -0.3045(4) 0.0479(3) 0.0286(11) Uani 0.499(3) 1 d G U P A 1
H22 H -0.6494 -0.3315 0.0399 0.034 Uiso 0.499(3) 1 calc R . P A 1
C23 C -0.4207(6) -0.1993(4) 0.0014(4) 0.0269(11) Uani 0.499(3) 1 d G U P A 1
H23 H -0.4779 -0.1544 -0.0384 0.032 Uiso 0.499(3) 1 calc R . P A 1
C24 C -0.2351(6) -0.1599(5) 0.0131(4) 0.0192(8) Uani 0.499(3) 1 d G U P A 1
H24 H -0.1654 -0.0880 -0.0188 0.023 Uiso 0.499(3) 1 calc R . P A 1

loop_
_atom_site_aniso_label
_atom_site_aniso_U_11
_atom_site_aniso_U_22
_atom_site_aniso_U_33
_atom_site_aniso_U_23
_atom_site_aniso_U_13
_atom_site_aniso_U_12
Cl1 0.03095(19) 0.02163(16) 0.0496(2) 0.00342(13) -0.01869(15) 0.01117(13)
O1 0.0180(4) 0.0130(4) 0.0277(4) -0.0008(3) -0.0074(3) 0.0059(3)
O2 0.0160(4) 0.0155(4) 0.0292(4) -0.0033(3) -0.0087(3) 0.0058(3)
N1 0.0183(5) 0.0156(5) 0.0198(4) 0.0028(4) -0.0010(4) 0.0070(4)
N2 0.0164(5) 0.0141(4) 0.0201(4) 0.0023(4) -0.0029(4) 0.0056(4)
N3 0.0165(5) 0.0188(5) 0.0272(5) 0.0000(4) -0.0064(4) 0.0072(4)
C1 0.0167(5) 0.0129(5) 0.0183(5) 0.0008(4) -0.0015(4) 0.0032(4)
C2 0.0168(5) 0.0147(5) 0.0188(5) 0.0035(4) 0.0014(4) 0.0049(4)
C3 0.0238(6) 0.0177(5) 0.0205(5) 0.0020(4) -0.0037(4) 0.0057(5)
C4 0.0306(7) 0.0152(5) 0.0228(6) -0.0007(4) -0.0023(5) 0.0059(5)
C5 0.0280(7) 0.0175(6) 0.0272(6) 0.0045(5) 0.0020(5) 0.0114(5)
C6 0.0184(6) 0.0189(6) 0.0250(6) 0.0053(4) -0.0012(4) 0.0070(5)
C7 0.0170(5) 0.0142(5) 0.0218(5) 0.0017(4) -0.0013(4) 0.0048(4)
C8 0.0151(5) 0.0196(5) 0.0185(5) 0.0012(4) -0.0016(4) 0.0063(4)
C9 0.0188(6) 0.0226(6) 0.0244(6) 0.0068(5) 0.0000(5) 0.0066(5)
C10 0.0234(6) 0.0345(7) 0.0251(6) 0.0093(5) -0.0019(5) 0.0131(5)
C11 0.0180(6) 0.0366(7) 0.0272(6) 0.0013(5) -0.0062(5) 0.0097(5)
C12 0.0171(6) 0.0255(6) 0.0318(6) 0.0019(5) -0.0023(5) 0.0011(5)
C13 0.0197(6) 0.0202(6) 0.0227(5) 0.0039(4) -0.0019(4) 0.0048(5)
C14 0.0165(6) 0.0164(5) 0.0212(5) -0.0001(4) -0.0030(4) 0.0060(4)
C15 0.0235(6) 0.0191(6) 0.0338(6) -0.0020(5) -0.0078(5) 0.0112(5)
C16 0.0181(6) 0.0299(6) 0.0222(6) 0.0012(5) 0.0003(4) 0.0068(5)
C17 0.0180(6) 0.0154(5) 0.0200(5) 0.0027(4) -0.0011(4) 0.0071(4)
C18' 0.042(3) 0.034(2) 0.086(4) -0.022(3) -0.029(3) 0.019(2)
C19' 0.027(3) 0.024(3) 0.037(3) -0.003(2) -0.018(2) 0.015(2)
C20' 0.034(3) 0.0174(19) 0.0318(19) 0.0025(15) 0.0015(18) 0.0072(18)
C21' 0.020(2) 0.028(2) 0.044(3) -0.0035(17) 0.012(2) -0.0032(17)
C22' 0.0180(18) 0.047(3) 0.032(3) -0.014(2) -0.0032(15) 0.0131(19)
C23' 0.029(3) 0.038(3) 0.0248(16) -0.0001(16) -0.0042(16) 0.012(2)
C24' 0.0161(18) 0.037(3) 0.048(3) 0.010(2) -0.0052(18) 0.0048(15)
C18 0.0115(12) 0.0138(13) 0.0108(11) -0.0040(9) -0.0002(9) 0.0016(9)
C19 0.018(2) 0.009(2) 0.0165(15) -0.0036(14) 0.0015(14) -0.0023(17)
C20 0.0191(19) 0.0197(19) 0.0289(19) -0.0008(14) 0.0015(14) 0.0035(14)
C21 0.026(2) 0.0266(16) 0.034(2) -0.0006(14) 0.0030(17) 0.0108(15)
C22 0.0171(16) 0.035(2) 0.030(2) -0.0041(17) -0.0023(13) 0.0060(14)
C23 0.017(2) 0.040(3) 0.0245(15) 0.0036(18) -0.0053(16) 0.013(2)
C24 0.018(2) 0.0221(17) 0.0174(14) 0.0034(13) -0.0058(15) 0.0069(13)

loop_
_atom_type_symbol
_atom_type_description
_atom_type_scat_dispersion_real
_atom_type_scat_dispersion_imag
_atom_type_scat_source
C C 0.0033 0.0016 'International Tables Vol C Tables 4.2.6.8 and 6.1.1.4'
H H 0.0000 0.0000 'International Tables Vol C Tables 4.2.6.8 and 6.1.1.4'
Cl Cl 0.1484 0.1585 'International Tables Vol C Tables 4.2.6.8 and 6.1.1.4'
N N 0.0061 0.0033 'International Tables Vol C Tables 4.2.6.8 and 6.1.1.4'
O O 0.0106 0.0060 'International Tables Vol C Tables 4.2.6.8 and 6.1.1.4'

loop_
_geom_angle_atom_site_label_1
_geom_angle_atom_site_label_2
_geom_angle_atom_site_label_3
_geom_angle
C17 O1 C1 117.15(9)
N3 O2 C18' 106.4(3)
N3 O2 C18 107.0(2)
C1 N1 N2 117.55(9)
N1 N2 C8 109.75(8)
N1 N2 C14 113.68(8)
C8 N2 C14 116.41(9)
C17 N3 O2 111.78(9)
O1 C1 C2 113.29(9)
N1 C1 O1 125.10(10)
N1 C1 C2 121.52(10)
C3 C2 C1 119.46(10)
C7 C2 C1 120.87(10)
C7 C2 C3 119.67(10)
C2 C3 H3 119.7
C4 C3 C2 120.51(11)
C4 C3 H3 119.7
C3 C4 H4 119.7
C3 C4 C5 120.52(11)
C5 C4 H4 119.7
C4 C5 H5 120.9
C6 C5 C4 118.18(11)
C6 C5 H5 120.9
C5 C6 Cl1 119.08(9)
C5 C6 C7 122.61(11)
C7 C6 Cl1 118.30(9)
C2 C7 H7 120.8
C6 C7 C2 118.47(11)
C6 C7 H7 120.8
C9 C8 N2 118.86(10)
C9 C8 C13 119.78(11)
C13 C8 N2 121.33(10)
C8 C9 H9 120.0
C10 C9 C8 119.92(11)
C10 C9 H9 120.0
C9 C10 H10 119.8
C11 C10 C9 120.39(11)
C11 C10 H10 119.8
C10 C11 H11 120.2
C10 C11 C12 119.64(11)
C12 C11 H11 120.2
C11 C12 H12 119.8
C11 C12 C13 120.38(12)
C13 C12 H12 119.8
C8 C13 H13 120.1
C12 C13 C8 119.88(11)
C12 C13 H13 120.1
N2 C14 C15 110.84(9)
N2 C14 C16 111.15(9)
N2 C14 C17 104.28(9)
C15 C14 C16 110.50(10)
C17 C14 C15 110.29(9)
C17 C14 C16 109.62(9)
C14 C15 H15A 109.5
C14 C15 H15B 109.5
C14 C15 H15C 109.5
H15A C15 H15B 109.5
H15A C15 H15C 109.5
H15B C15 H15C 109.5
C14 C16 H16A 109.5
C14 C16 H16B 109.5
C14 C16 H16C 109.5
H16A C16 H16B 109.5
H16A C16 H16C 109.5
H16B C16 H16C 109.5
O1 C17 C14 117.62(9)
N3 C17 O1 120.97(10)
N3 C17 C14 121.29(10)
O2 C18' H18A 109.2
O2 C18' H18B 109.2
O2 C18' C19' 112.0(5)
H18A C18' H18B 107.9
C19' C18' H18A 109.2
C19' C18' H18B 109.2
C20' C19' C18' 120.6(4)
C20' C19' C24' 120.0
C24' C19' C18' 119.4(4)
C19' C20' H20' 120.0
C19' C20' C21' 120.0
C21' C20' H20' 120.0
C20' C21' H21' 120.0
C20' C21' C22' 120.0
C22' C21' H21' 120.0
C21' C22' H22' 120.0
C23' C22' C21' 120.0
C23' C22' H22' 120.0
C22' C23' H23' 120.0
C22' C23' C24' 120.0
C24' C23' H23' 120.0
C19' C24' H24' 120.0
C23' C24' C19' 120.0
C23' C24' H24' 120.0
O2 C18 H18C 110.2
O2 C18 H18D 110.2
O2 C18 C19 107.4(4)
H18C C18 H18D 108.5
C19 C18 H18C 110.2
C19 C18 H18D 110.2
C20 C19 C18 116.6(4)
C20 C19 C24 120.0
C24 C19 C18 123.4(4)
C19 C20 H20 120.0
C19 C20 C21 120.0
C21 C20 H20 120.0
C20 C21 H21 120.0
C22 C21 C20 120.0
C22 C21 H21 120.0
C21 C22 H22 120.0
C23 C22 C21 120.0
C23 C22 H22 120.0
C22 C23 H23 120.0
C22 C23 C24 120.0
C24 C23 H23 120.0
C19 C24 H24 120.0
C23 C24 C19 120.0
C23 C24 H24 120.0

loop_
_geom_bond_atom_site_label_1
_geom_bond_atom_site_label_2
_geom_bond_distance
Cl1 C6 1.7449(12)
O1 C1 1.3816(13)
O1 C17 1.3708(13)
O2 N3 1.4178(12)
O2 C18' 1.419(6)
O2 C18 1.459(4)
N1 N2 1.3977(13)
N1 C1 1.2733(15)
N2 C8 1.4471(14)
N2 C14 1.5030(15)
N3 C17 1.2678(15)
C1 C2 1.4715(15)
C2 C3 1.3980(16)
C2 C7 1.3951(16)
C3 H3 0.9500
C3 C4 1.3840(17)
C4 H4 0.9500
C4 C5 1.3929(17)
C5 H5 0.9500
C5 C6 1.3842(17)
C6 C7 1.3896(16)
C7 H7 0.9500
C8 C9 1.3921(16)
C8 C13 1.3948(16)
C9 H9 0.9500
C9 C10 1.3902(17)
C10 H10 0.9500
C10 C11 1.3881(19)
C11 H11 0.9500
C11 C12 1.3891(18)
C12 H12 0.9500
C12 C13 1.3893(17)
C13 H13 0.9500
C14 C15 1.5235(16)
C14 C16 1.5394(16)
C14 C17 1.5168(16)
C15 H15A 0.9800
C15 H15B 0.9800
C15 H15C 0.9800
C16 H16A 0.9800
C16 H16B 0.9800
C16 H16C 0.9800
C18' H18A 0.9900
C18' H18B 0.9900
C18' C19' 1.484(7)
C19' C20' 1.3900
C19' C24' 1.3900
C20' H20' 0.9500
C20' C21' 1.3900
C21' H21' 0.9500
C21' C22' 1.3900
C22' H22' 0.9500
C22' C23' 1.3900
C23' H23' 0.9500
C23' C24' 1.3900
C24' H24' 0.9500
C18 H18C 0.9900
C18 H18D 0.9900
C18 C19 1.521(6)
C19 C20 1.3900
C19 C24 1.3900
C20 H20 0.9500
C20 C21 1.3900
C21 H21 0.9500
C21 C22 1.3900
C22 H22 0.9500
C22 C23 1.3900
C23 H23 0.9500
C23 C24 1.3900
C24 H24 0.9500

loop_
_geom_torsion_atom_site_label_1
_geom_torsion_atom_site_label_2
_geom_torsion_atom_site_label_3
_geom_torsion_atom_site_label_4
_geom_torsion
Cl1 C6 C7 C2 177.79(8)
O1 C1 C2 C3 177.01(10)
O1 C1 C2 C7 -1.99(15)
O2 N3 C17 O1 -2.89(15)
O2 N3 C17 C14 -178.85(9)
O2 C18' C19' C20' -132.9(5)
O2 C18' C19' C24' 48.1(7)
O2 C18 C19 C20 -103.0(4)
O2 C18 C19 C24 80.4(4)
N1 N2 C8 C9 142.36(11)
N1 N2 C8 C13 -35.40(14)
N1 N2 C14 C15 -174.09(9)
N1 N2 C14 C16 62.61(12)
N1 N2 C14 C17 -55.42(11)
N1 C1 C2 C3 0.25(17)
N1 C1 C2 C7 -178.76(10)
N2 N1 C1 O1 0.55(16)
N2 N1 C1 C2 176.91(9)
N2 C8 C9 C10 -178.91(11)
N2 C8 C13 C12 178.06(11)
N2 C14 C17 O1 43.08(12)
N2 C14 C17 N3 -140.83(11)
N3 O2 C18' C19' 173.9(4)
N3 O2 C18 C19 160.7(3)
C1 O1 C17 N3 172.20(10)
C1 O1 C17 C14 -11.69(14)
C1 N1 N2 C8 169.34(10)
C1 N1 N2 C14 37.00(13)
C1 C2 C3 C4 -176.41(11)
C1 C2 C7 C6 177.86(10)
C2 C3 C4 C5 -1.91(19)
C3 C2 C7 C6 -1.14(17)
C3 C4 C5 C6 -0.24(18)
C4 C5 C6 Cl1 -177.09(9)
C4 C5 C6 C7 1.74(18)
C5 C6 C7 C2 -1.05(18)
C7 C2 C3 C4 2.61(18)
C8 N2 C14 C15 56.88(12)
C8 N2 C14 C16 -66.42(12)
C8 N2 C14 C17 175.55(9)
C8 C9 C10 C11 1.10(19)
C9 C8 C13 C12 0.31(18)
C9 C10 C11 C12 -0.3(2)
C10 C11 C12 C13 -0.5(2)
C11 C12 C13 C8 0.50(19)
C13 C8 C9 C10 -1.10(18)
C14 N2 C8 C9 -86.73(13)
C14 N2 C8 C13 95.50(13)
C15 C14 C17 O1 162.12(10)
C15 C14 C17 N3 -21.79(15)
C16 C14 C17 O1 -76.00(12)
C16 C14 C17 N3 100.10(13)
C17 O1 C1 N1 -13.86(16)
C17 O1 C1 C2 169.52(9)
C18' O2 N3 C17 -178.3(3)
C18' C19' C20' C21' -179.0(7)
C18' C19' C24' C23' 179.0(6)
C19' C20' C21' C22' 0.0
C20' C19' C24' C23' 0.0
C20' C21' C22' C23' 0.0
C21' C22' C23' C24' 0.0
C22' C23' C24' C19' 0.0
C24' C19' C20' C21' 0.0
C18 O2 N3 C17 161.55(15)
C18 C19 C20 C21 -176.7(5)
C18 C19 C24 C23 176.5(6)
C19 C20 C21 C22 0.0
C20 C19 C24 C23 0.0
C20 C21 C22 C23 0.0
C21 C22 C23 C24 0.0
C22 C23 C24 C19 0.0
C24 C19 C20 C21 0.0
